data_2240738
loop_
_publ_author_name
'Krishnamurthy, M. S.'
'Begum, Noor Shahina'

_publ_section_title
;
 Crystal structure of 2-(4-chloro-3-fluorophenyl)-1<i>H</i>-benzimidazole
;
_journal_coeditor_code HB7406
_journal_issue 6
_journal_name_full 'Acta Crystallographica Section E'
_journal_page_first o387
_journal_page_last o388
_journal_paper_doi 10.1107/S2056989015008683
_journal_volume 71
_journal_year 2015
_chemical_formula_iupac 'C13 H8 Cl F N2'
_chemical_formula_moiety 'C13 H8 Cl F N2'
_chemical_formula_sum 'C13 H8 Cl F N2'
_chemical_formula_weight 246.66
_chemical_name_systematic
;
2-(4-Chloro-3-fluorophenyl)-1<i>H</i>-benzimidazole
;
_space_group_IT_number 61
_symmetry_cell_setting orthorhombic
_symmetry_space_group_name_Hall '-P 2ac 2ab'
_symmetry_space_group_name_H-M 'P b c a'
_atom_sites_solution_hydrogens geom
_atom_sites_solution_primary direct
_atom_sites_solution_secondary difmap
_audit_creation_method SHELXL-97
_cell_angle_alpha 90.00
_cell_angle_beta 90.00
_cell_angle_gamma 90.00
_cell_formula_units_Z 8
_cell_length_a 9.2302(4)
_cell_length_b 9.8500(4)
_cell_length_c 23.1347(9)
_cell_measurement_reflns_used 1844
_cell_measurement_temperature 100(2)
_cell_measurement_theta_max 24.99
_cell_measurement_theta_min 2.82
_cell_volume 2103.35(15)
_computing_cell_refinement
;
SAINT (Bruker, 1998)
;
_computing_data_collection
;
SMART (Bruker, 1998)
;
_computing_data_reduction
;
SAINT (Bruker, 1998)
;
_computing_molecular_graphics
;
ORTEP-3 for Windows (Farrugia, 2012) and CAMERON (Watkin <i>et al.</i>,
1996)
;
_computing_publication_material
;
WinGX (Farrugia, 2012)
;
_computing_structure_refinement
;
SHELXL97 (Sheldrick, 2008)
;
_computing_structure_solution
;
SHELXS97 (Sheldrick, 2008)
;
_diffrn_ambient_temperature 100(2)
_diffrn_measured_fraction_theta_full 0.999
_diffrn_measured_fraction_theta_max 0.999
_diffrn_measurement_device_type 'Bruker SMART APEX CCD'
_diffrn_measurement_method '\w scans'
_diffrn_radiation_monochromator graphite
_diffrn_radiation_source 'fine-focus sealed tube'
_diffrn_radiation_type MoK\a
_diffrn_radiation_wavelength 0.71073
_diffrn_reflns_av_R_equivalents 0.0428
_diffrn_reflns_av_sigmaI/netI 0.0194
_diffrn_reflns_limit_h_max 10
_diffrn_reflns_limit_h_min -10
_diffrn_reflns_limit_k_max 11
_diffrn_reflns_limit_k_min -11
_diffrn_reflns_limit_l_max 27
_diffrn_reflns_limit_l_min -27
_diffrn_reflns_number 23308
_diffrn_reflns_theta_full 24.99
_diffrn_reflns_theta_max 24.99
_diffrn_reflns_theta_min 2.82
_diffrn_standards_decay_% 0
_exptl_absorpt_coefficient_mu 0.351
_exptl_absorpt_correction_T_max 0.9460
_exptl_absorpt_correction_T_min 0.9395
_exptl_absorpt_correction_type multi-scan
_exptl_absorpt_process_details
;
(SADABS; Bruker, 1998)
;
_exptl_crystal_colour yellow
_exptl_crystal_density_diffrn 1.558
_exptl_crystal_density_method 'not measured'
_exptl_crystal_description block
_exptl_crystal_F_000 1008
_exptl_crystal_size_max 0.18
_exptl_crystal_size_mid 0.16
_exptl_crystal_size_min 0.16
_refine_diff_density_max 0.564
_refine_diff_density_min -0.320
_refine_ls_extinction_method none
_refine_ls_goodness_of_fit_ref 0.947
_refine_ls_hydrogen_treatment constr
_refine_ls_matrix_type full
_refine_ls_number_parameters 164
_refine_ls_number_reflns 1844
_refine_ls_number_restraints 0
_refine_ls_restrained_S_all 0.947
_refine_ls_R_factor_all 0.0454
_refine_ls_R_factor_gt 0.0376
_refine_ls_shift/su_max 0.000
_refine_ls_shift/su_mean 0.000
_refine_ls_structure_factor_coef Fsqd
_refine_ls_weighting_details 'calc w=1/[\s^2^(Fo^2^)+(0.0597P)^2^+2.5255P] where P=(Fo^2^+2Fc^2^)/3'
_refine_ls_weighting_scheme calc
_refine_ls_wR_factor_gt 0.0983
_refine_ls_wR_factor_ref 0.1023
_reflns_number_gt 1606
_reflns_number_total 1844
_reflns_threshold_expression I>2\s(I)
_cod_data_source_file hb7406sup1.cif
_cod_data_source_block I
_cod_database_code 2240738

loop_
_symmetry_equiv_pos_as_xyz
'x, y, z'
'-x+1/2, -y, z+1/2'
'x+1/2, -y+1/2, -z'
'-x, y+1/2, -z+1/2'
'-x, -y, -z'
'x-1/2, y, -z-1/2'
'-x-1/2, y-1/2, z'
'x, -y-1/2, z-1/2'

loop_
_atom_site_type_symbol
_atom_site_label
_atom_site_fract_x
_atom_site_fract_y
_atom_site_fract_z
_atom_site_U_iso_or_equiv
_atom_site_adp_type
_atom_site_calc_flag
_atom_site_refinement_flags
_atom_site_occupancy
_atom_site_symmetry_multiplicity
_atom_site_disorder_assembly
_atom_site_disorder_group
N N1 0.83007(18) 0.08322(16) 0.36167(7) 0.0175(4) Uani d . 1 1 . .
N N2 0.78338(17) -0.13986(16) 0.35704(7) 0.0175(4) Uani d . 1 1 . .
H H2 0.7371 -0.2172 0.3616 0.021 Uiso calc R 1 1 . .
Cl Cl1 0.14851(5) 0.07660(6) 0.47297(3) 0.0291(2) Uani d . 1 1 . .
C C1 1.0106(2) -0.2127(2) 0.30462(9) 0.0198(5) Uani d . 1 1 . .
H H1 0.9910 -0.3073 0.3034 0.024 Uiso calc R 1 1 . .
C C2 1.1337(2) -0.1595(2) 0.28016(9) 0.0213(5) Uani d . 1 1 . .
H H2A 1.1994 -0.2183 0.2609 0.026 Uiso calc R 1 1 . .
C C3 1.1646(2) -0.0202(2) 0.28307(9) 0.0222(5) Uani d . 1 1 . .
H H3 1.2509 0.0132 0.2659 0.027 Uiso calc R 1 1 . .
C C4 1.0721(2) 0.0692(2) 0.31040(9) 0.0207(5) Uani d . 1 1 . .
H H4 1.0945 0.1632 0.3128 0.025 Uiso calc R 1 1 . .
C C5 0.9449(2) 0.01777(19) 0.33442(8) 0.0168(4) Uani d . 1 1 . .
C C6 0.9160(2) -0.1225(2) 0.33116(8) 0.0172(4) Uani d . 1 1 . .
C C7 0.7367(2) -0.01515(19) 0.37430(8) 0.0161(4) Uani d . 1 1 . .
C C8 0.5944(2) 0.0055(2) 0.40055(9) 0.0175(4) Uani d . 1 1 . .
C C9 0.5678(2) 0.1165(2) 0.43598(9) 0.0182(4) Uani d . 1 1 A .
H H9 0.6435 0.1779 0.4454 0.022 Uiso calc R 1 1 . .
C C11 0.3186(2) 0.0478(2) 0.44523(9) 0.0214(5) Uani d . 1 1 A .
C C13 0.4824(2) -0.0846(2) 0.38887(9) 0.0223(5) Uani d . 1 1 A .
H H13 0.5008 -0.1617 0.3653 0.027 Uiso calc R 1 1 . .
C C12 0.3456(2) -0.0646(2) 0.41073(9) 0.0234(5) Uani d . 1 1 . .
H H12 0.2701 -0.1272 0.4023 0.028 Uiso calc PR 0.843(4) 1 A 1
F F1A 0.2476(9) -0.1424(8) 0.4043(4) 0.031(3) Uani d P 0.157(4) 1 A 2
C C10 0.4302(2) 0.13632(19) 0.45723(9) 0.0187(4) Uani d . 1 1 . .
H H10 0.4116 0.2133 0.4809 0.022 Uiso calc PR 0.157(4) 1 A 2
F F1 0.40066(15) 0.24197(14) 0.49152(6) 0.0258(5) Uani d P 0.843(4) 1 A 1

loop_
_atom_site_aniso_label
_atom_site_aniso_U_11
_atom_site_aniso_U_22
_atom_site_aniso_U_33
_atom_site_aniso_U_12
_atom_site_aniso_U_13
_atom_site_aniso_U_23
N1 0.0168(8) 0.0154(9) 0.0204(9) 0.0005(7) 0.0003(7) -0.0003(7)
N2 0.0177(9) 0.0122(8) 0.0227(9) -0.0010(7) 0.0020(7) 0.0006(7)
Cl1 0.0184(3) 0.0294(3) 0.0395(4) 0.0006(2) 0.0088(2) -0.0051(2)
C1 0.0235(11) 0.0152(10) 0.0208(10) 0.0036(8) 0.0000(9) 0.0009(8)
C2 0.0229(11) 0.0212(11) 0.0199(11) 0.0070(9) 0.0007(9) -0.0001(9)
C3 0.0184(10) 0.0242(11) 0.0239(11) 0.0005(9) 0.0029(9) 0.0024(9)
C4 0.0194(10) 0.0162(10) 0.0265(11) -0.0016(8) 0.0000(9) 0.0013(8)
C5 0.0175(10) 0.0159(10) 0.0168(10) 0.0026(8) -0.0007(8) 0.0008(8)
C6 0.0176(10) 0.0182(10) 0.0157(10) 0.0018(8) -0.0011(8) 0.0013(8)
C7 0.0178(10) 0.0146(10) 0.0158(10) 0.0026(8) -0.0043(8) -0.0017(8)
C8 0.0190(10) 0.0154(9) 0.0180(10) 0.0016(8) 0.0000(8) 0.0018(8)
C9 0.0184(10) 0.0157(9) 0.0206(10) 0.0002(8) 0.0002(8) 0.0023(8)
C11 0.0189(10) 0.0229(11) 0.0226(11) 0.0019(9) 0.0030(9) 0.0037(9)
C13 0.0226(11) 0.0185(10) 0.0257(12) -0.0003(9) 0.0011(9) -0.0034(8)
C12 0.0202(11) 0.0227(11) 0.0273(12) -0.0027(9) 0.0005(9) -0.0022(9)
F1A 0.025(4) 0.029(5) 0.037(5) -0.006(4) 0.001(4) -0.008(4)
C10 0.0234(11) 0.0135(9) 0.0193(10) 0.0039(8) 0.0016(8) -0.0010(8)
F1 0.0204(8) 0.0207(8) 0.0364(9) -0.0002(6) 0.0054(6) -0.0126(6)

loop_
_atom_type_symbol
_atom_type_description
_atom_type_scat_dispersion_real
_atom_type_scat_dispersion_imag
_atom_type_scat_source
C C 0.0033 0.0016 'International Tables Vol C Tables 4.2.6.8 and 6.1.1.4'
H H 0.0000 0.0000 'International Tables Vol C Tables 4.2.6.8 and 6.1.1.4'
Cl Cl 0.1484 0.1585 'International Tables Vol C Tables 4.2.6.8 and 6.1.1.4'
F F 0.0171 0.0103 'International Tables Vol C Tables 4.2.6.8 and 6.1.1.4'
N N 0.0061 0.0033 'International Tables Vol C Tables 4.2.6.8 and 6.1.1.4'

loop_
_geom_angle_atom_site_label_1
_geom_angle_atom_site_label_2
_geom_angle_atom_site_label_3
_geom_angle
C7 N1 C5 104.82(16)
C7 N2 C6 107.33(16)
C7 N2 H2 126.3
C6 N2 H2 126.3
C2 C1 C6 117.30(19)
C2 C1 H1 121.4
C6 C1 H1 121.4
C1 C2 C3 121.41(19)
C1 C2 H2A 119.3
C3 C2 H2A 119.3
C4 C3 C2 121.40(19)
C4 C3 H3 119.3
C2 C3 H3 119.3
C3 C4 C5 118.11(19)
C3 C4 H4 120.9
C5 C4 H4 120.9
N1 C5 C4 130.80(18)
N1 C5 C6 109.54(17)
C4 C5 C6 119.63(18)
N2 C6 C1 132.36(19)
N2 C6 C5 105.50(17)
C1 C6 C5 122.12(18)
N1 C7 N2 112.82(17)
N1 C7 C8 124.92(17)
N2 C7 C8 122.16(18)
C9 C8 C13 119.13(19)
C9 C8 C7 120.94(18)
C13 C8 C7 119.91(18)
C10 C9 C8 119.06(19)
C10 C9 H9 120.5
C8 C9 H9 120.5
C10 C11 C12 119.13(19)
C10 C11 Cl1 120.18(16)
C12 C11 Cl1 120.69(17)
C12 C13 C8 121.35(19)
C12 C13 H13 119.3
C8 C13 H13 119.3
F1A C12 C13 123.9(4)
F1A C12 C11 116.6(4)
C13 C12 C11 119.4(2)
C13 C12 H12 120.3
C11 C12 H12 120.3
F1 C10 C9 120.70(18)
F1 C10 C11 117.39(18)
C9 C10 C11 121.90(19)
C9 C10 H10 119.0
C11 C10 H10 119.0

loop_
_geom_bond_atom_site_label_1
_geom_bond_atom_site_label_2
_geom_bond_distance
N1 C7 1.329(3)
N1 C5 1.392(3)
N2 C7 1.362(3)
N2 C6 1.374(3)
N2 H2 0.8800
Cl1 C11 1.719(2)
C1 C2 1.373(3)
C1 C6 1.389(3)
C1 H1 0.9500
C2 C3 1.403(3)
C2 H2A 0.9500
C3 C4 1.380(3)
C3 H3 0.9500
C4 C5 1.394(3)
C4 H4 0.9500
C5 C6 1.409(3)
C7 C8 1.461(3)
C8 C9 1.388(3)
C8 C13 1.389(3)
C9 C10 1.376(3)
C9 H9 0.9500
C11 C10 1.378(3)
C11 C12 1.387(3)
C13 C12 1.375(3)
C13 H13 0.9500
C12 F1A 1.195(8)
C12 H12 0.9500
C10 F1 1.337(2)
C10 H10 0.9500

loop_
_geom_hbond_atom_site_label_D
_geom_hbond_atom_site_label_H
_geom_hbond_atom_site_label_A
_geom_hbond_site_symmetry_A
_geom_hbond_distance_DH
_geom_hbond_distance_HA
_geom_hbond_distance_DA
_geom_hbond_angle_DHA
N2 H2 N1 7_755 0.88 2.061 2.9240(10) 166
C3 H3 Cg 6_656 0.95 2.924 3.700(3) 140

loop_
_geom_torsion_atom_site_label_1
_geom_torsion_atom_site_label_2
_geom_torsion_atom_site_label_3
_geom_torsion_atom_site_label_4
_geom_torsion
C6 C1 C2 C3 1.5(3)
C1 C2 C3 C4 -0.3(3)
C2 C3 C4 C5 -1.1(3)
C7 N1 C5 C4 178.2(2)
C7 N1 C5 C6 0.2(2)
C3 C4 C5 N1 -176.6(2)
C3 C4 C5 C6 1.2(3)
C7 N2 C6 C1 -178.1(2)
C7 N2 C6 C5 0.3(2)
C2 C1 C6 N2 176.80(19)
C2 C1 C6 C5 -1.4(3)
N1 C5 C6 N2 -0.3(2)
C4 C5 C6 N2 -178.58(17)
N1 C5 C6 C1 178.26(18)
C4 C5 C6 C1 0.0(3)
C5 N1 C7 N2 0.0(2)
C5 N1 C7 C8 -176.36(18)
C6 N2 C7 N1 -0.2(2)
C6 N2 C7 C8 176.25(17)
N1 C7 C8 C9 -27.5(3)
N2 C7 C8 C9 156.49(19)
N1 C7 C8 C13 150.8(2)
N2 C7 C8 C13 -25.3(3)
C13 C8 C9 C10 -1.8(3)
C7 C8 C9 C10 176.41(18)
C9 C8 C13 C12 1.3(3)
C7 C8 C13 C12 -176.97(19)
C8 C13 C12 F1A -176.2(5)
C8 C13 C12 C11 -0.1(3)
C10 C11 C12 F1A 175.8(5)
Cl1 C11 C12 F1A -4.0(5)
C10 C11 C12 C13 -0.6(3)
Cl1 C11 C12 C13 179.62(17)
C8 C9 C10 F1 179.91(18)
C8 C9 C10 C11 1.2(3)
C12 C11 C10 F1 -178.73(18)
Cl1 C11 C10 F1 1.1(3)
C12 C11 C10 C9 0.0(3)
Cl1 C11 C10 C9 179.80(16)

_cod_database_fobs_code 2240738
